data_2235273
loop_
_publ_author_name
'Cai, Hong-Xin'
'Zhang, Zhao-Po'

_publ_section_title
;
 2-<i>tert</i>-Butyl 4-methyl
 3,5-dimethyl-1<i>H</i>-pyrrole-2,4-dicarboxylate
;
_journal_coeditor_code VM2170
_journal_issue 6
_journal_name_full 'Acta Crystallographica Section E'
_journal_page_first o1697
_journal_paper_doi 10.1107/S1600536812020120
_journal_volume 68
_journal_year 2012
_chemical_formula_iupac 'C13 H19 N O4'
_chemical_formula_moiety 'C13 H19 N O4'
_chemical_formula_sum 'C13 H19 N O4'
_chemical_formula_weight 253.29
_chemical_name_systematic
;
2-<i>tert</i>-Butyl 4-methyl 3,5-dimethyl-1<i>H</i>-pyrrole-2,4-dicarboxylate
;
_space_group_IT_number 14
_symmetry_cell_setting monoclinic
_symmetry_space_group_name_Hall '-P 2ybc'
_symmetry_space_group_name_H-M 'P 1 21/c 1'
_atom_sites_solution_hydrogens geom
_atom_sites_solution_primary direct
_atom_sites_solution_secondary difmap
_audit_creation_method SHELXL-97
_cell_angle_alpha 90.00
_cell_angle_beta 106.420(7)
_cell_angle_gamma 90.00
_cell_formula_units_Z 4
_cell_length_a 11.788(4)
_cell_length_b 17.045(6)
_cell_length_c 7.229(2)
_cell_measurement_reflns_used 1135
_cell_measurement_temperature 296(2)
_cell_measurement_theta_max 21.51
_cell_measurement_theta_min 2.99
_cell_volume 1393.3(8)
_computing_cell_refinement '<i>SAINT</i> (Bruker, 2007)'
_computing_data_collection '<i>APEX2</i> (Bruker, 2007)'
_computing_data_reduction '<i>SAINT</i> (Bruker, 2007)'
_computing_molecular_graphics '<i>SHELXTL</i> (Sheldrick, 2008)'
_computing_publication_material '<i>SHELXTL</i> (Sheldrick, 2008)'
_computing_structure_refinement '<i>SHELXL97</i> (Sheldrick, 2008)'
_computing_structure_solution '<i>SHELXS97</i> (Sheldrick, 2008)'
_diffrn_ambient_temperature 296(2)
_diffrn_measured_fraction_theta_full 0.997
_diffrn_measured_fraction_theta_max 0.997
_diffrn_measurement_device_type 'Bruker SMART CCD'
_diffrn_measurement_method '\f and \w scans'
_diffrn_radiation_monochromator graphite
_diffrn_radiation_source 'fine-focus sealed tube'
_diffrn_radiation_type MoK\a
_diffrn_radiation_wavelength 0.71073
_diffrn_reflns_av_R_equivalents 0.0497
_diffrn_reflns_av_sigmaI/netI 0.0539
_diffrn_reflns_limit_h_max 14
_diffrn_reflns_limit_h_min -13
_diffrn_reflns_limit_k_max 20
_diffrn_reflns_limit_k_min -19
_diffrn_reflns_limit_l_max 7
_diffrn_reflns_limit_l_min -8
_diffrn_reflns_number 7149
_diffrn_reflns_theta_full 25.01
_diffrn_reflns_theta_max 25.01
_diffrn_reflns_theta_min 2.16
_exptl_absorpt_coefficient_mu 0.089
_exptl_absorpt_correction_T_max 0.9859
_exptl_absorpt_correction_T_min 0.9832
_exptl_absorpt_correction_type multi-scan
_exptl_absorpt_process_details '(<i>SADABS</i>; Bruker, 2007)'
_exptl_crystal_colour colorless
_exptl_crystal_density_diffrn 1.208
_exptl_crystal_density_method 'not measured'
_exptl_crystal_description plate
_exptl_crystal_F_000 544
_exptl_crystal_size_max 0.19
_exptl_crystal_size_mid 0.18
_exptl_crystal_size_min 0.16
_refine_diff_density_max 0.281
_refine_diff_density_min -0.205
_refine_ls_extinction_method none
_refine_ls_goodness_of_fit_ref 1.023
_refine_ls_hydrogen_treatment constr
_refine_ls_matrix_type full
_refine_ls_number_parameters 163
_refine_ls_number_reflns 2458
_refine_ls_number_restraints 0
_refine_ls_restrained_S_all 1.023
_refine_ls_R_factor_all 0.1220
_refine_ls_R_factor_gt 0.0705
_refine_ls_shift/su_max 0.000
_refine_ls_shift/su_mean 0.000
_refine_ls_structure_factor_coef Fsqd
_refine_ls_weighting_details 'calc w=1/[\s^2^(Fo^2^)+(0.1445P)^2^+0.0000P] where P=(Fo^2^+2Fc^2^)/3'
_refine_ls_weighting_scheme calc
_refine_ls_wR_factor_gt 0.2057
_refine_ls_wR_factor_ref 0.2500
_reflns_number_gt 1334
_reflns_number_total 2458
_reflns_threshold_expression I>2\s(I)
_cod_data_source_file vm2170.cif
_cod_data_source_block I
_cod_original_cell_volume 1393.2(8)
_cod_original_sg_symbol_H-M 'P 21/c'
_cod_database_code 2235273
_cod_database_fobs_code 2235273

loop_
_symmetry_equiv_pos_as_xyz
'x, y, z'
'-x, y+1/2, -z+1/2'
'-x, -y, -z'
'x, -y-1/2, z-1/2'

loop_
_atom_site_type_symbol
_atom_site_label
_atom_site_fract_x
_atom_site_fract_y
_atom_site_fract_z
_atom_site_U_iso_or_equiv
_atom_site_adp_type
_atom_site_calc_flag
_atom_site_refinement_flags
_atom_site_occupancy
_atom_site_symmetry_multiplicity
C C1 1.1539(4) 0.4652(3) 1.0373(8) 0.1274(19) Uani d . 1 1
H H1B 1.0961 0.5063 1.0193 0.191 Uiso calc R 1 1
H H1C 1.1953 0.4696 0.9409 0.191 Uiso calc R 1 1
H H1D 1.2091 0.4699 1.1630 0.191 Uiso calc R 1 1
C C2 1.1615(3) 0.3246(2) 1.0408(5) 0.0768(11) Uani d . 1 1
C C3 1.0936(3) 0.25230(19) 1.0199(4) 0.0587(9) Uani d . 1 1
C C4 0.9687(3) 0.24090(18) 0.9753(4) 0.0554(8) Uani d . 1 1
C C5 0.9521(2) 0.16057(19) 0.9724(4) 0.0586(9) Uani d . 1 1
C C6 1.1478(3) 0.1795(2) 1.0403(5) 0.0657(9) Uani d . 1 1
C C7 0.8755(3) 0.30226(19) 0.9401(5) 0.0692(10) Uani d . 1 1
H H7A 0.7992 0.2778 0.9138 0.104 Uiso calc R 1 1
H H7B 0.8788 0.3337 0.8315 0.104 Uiso calc R 1 1
H H7C 0.8881 0.3350 1.0521 0.104 Uiso calc R 1 1
C C8 1.2746(3) 0.1548(3) 1.0879(7) 0.0978(14) Uani d . 1 1
H H8A 1.2792 0.0986 1.0897 0.147 Uiso calc R 1 1
H H8B 1.3167 0.1750 1.2123 0.147 Uiso calc R 1 1
H H8C 1.3092 0.1750 0.9923 0.147 Uiso calc R 1 1
C C9 0.8486(3) 0.1108(2) 0.9370(5) 0.0632(9) Uani d . 1 1
C C10 0.6297(3) 0.1201(2) 0.8529(6) 0.0735(11) Uani d . 1 1
C C11 0.6041(4) 0.0676(3) 0.6820(8) 0.131(2) Uani d . 1 1
H H11A 0.6540 0.0222 0.7116 0.197 Uiso calc R 1 1
H H11B 0.6189 0.0952 0.5753 0.197 Uiso calc R 1 1
H H11C 0.5227 0.0517 0.6488 0.197 Uiso calc R 1 1
C C12 0.6181(4) 0.0814(3) 1.0336(7) 0.1063(15) Uani d . 1 1
H H12A 0.6657 0.0348 1.0584 0.159 Uiso calc R 1 1
H H12B 0.5368 0.0677 1.0175 0.159 Uiso calc R 1 1
H H12C 0.6443 0.1169 1.1403 0.159 Uiso calc R 1 1
C C13 0.5522(3) 0.1940(3) 0.8125(8) 0.1084(16) Uani d . 1 1
H H13A 0.5697 0.2261 0.9261 0.163 Uiso calc R 1 1
H H13B 0.4703 0.1790 0.7776 0.163 Uiso calc R 1 1
H H13C 0.5680 0.2229 0.7086 0.163 Uiso calc R 1 1
O O1 1.0949(2) 0.38906(15) 1.0199(4) 0.0925(9) Uani d . 1 1
O O2 1.2657(3) 0.32986(18) 1.0728(6) 0.1295(13) Uani d . 1 1
O O3 0.74888(17) 0.15373(14) 0.8891(3) 0.0713(8) Uani d . 1 1
O O4 0.85058(19) 0.03974(15) 0.9488(4) 0.0876(9) Uani d . 1 1
N N1 1.0615(2) 0.12471(17) 1.0127(4) 0.0674(8) Uani d . 1 1
H H1A 1.0730 0.0748 1.0192 0.081 Uiso calc R 1 1

loop_
_atom_site_aniso_label
_atom_site_aniso_U_11
_atom_site_aniso_U_22
_atom_site_aniso_U_33
_atom_site_aniso_U_12
_atom_site_aniso_U_13
_atom_site_aniso_U_23
C1 0.101(3) 0.078(3) 0.197(6) -0.040(3) 0.032(3) -0.010(3)
C2 0.053(2) 0.083(3) 0.088(3) -0.0142(19) 0.0105(18) 0.0009(19)
C3 0.0448(18) 0.064(2) 0.066(2) -0.0079(15) 0.0136(14) 0.0011(15)
C4 0.0457(17) 0.063(2) 0.0539(18) -0.0049(14) 0.0090(13) -0.0018(14)
C5 0.0379(16) 0.070(2) 0.064(2) -0.0014(14) 0.0084(13) -0.0017(16)
C6 0.0442(18) 0.078(2) 0.074(2) -0.0119(16) 0.0149(15) -0.0050(16)
C7 0.0512(19) 0.060(2) 0.091(2) 0.0005(16) 0.0119(17) 0.0041(17)
C8 0.043(2) 0.099(3) 0.146(4) 0.005(2) 0.019(2) -0.001(3)
C9 0.0475(19) 0.058(2) 0.083(2) -0.0048(15) 0.0169(16) -0.0033(17)
C10 0.0416(18) 0.074(2) 0.102(3) -0.0111(16) 0.0146(17) -0.009(2)
C11 0.067(3) 0.164(5) 0.141(4) -0.010(3) -0.005(3) -0.062(4)
C12 0.075(3) 0.098(3) 0.152(4) -0.020(2) 0.041(3) 0.009(3)
C13 0.050(2) 0.110(4) 0.159(4) 0.008(2) 0.018(2) 0.002(3)
O1 0.0673(17) 0.0635(16) 0.145(3) -0.0193(14) 0.0268(16) -0.0068(15)
O2 0.0530(18) 0.103(2) 0.215(4) -0.0239(15) 0.0100(19) 0.007(2)
O3 0.0359(12) 0.0687(15) 0.1046(19) -0.0050(10) 0.0120(11) 0.0016(12)
O4 0.0523(14) 0.0607(17) 0.144(2) -0.0030(11) 0.0180(14) -0.0099(14)
N1 0.0442(15) 0.0624(16) 0.093(2) -0.0020(13) 0.0149(13) -0.0030(14)

loop_
_atom_type_symbol
_atom_type_description
_atom_type_scat_dispersion_real
_atom_type_scat_dispersion_imag
_atom_type_scat_source
C C 0.0033 0.0016 'International Tables Vol C Tables 4.2.6.8 and 6.1.1.4'
H H 0.0000 0.0000 'International Tables Vol C Tables 4.2.6.8 and 6.1.1.4'
N N 0.0061 0.0033 'International Tables Vol C Tables 4.2.6.8 and 6.1.1.4'
O O 0.0106 0.0060 'International Tables Vol C Tables 4.2.6.8 and 6.1.1.4'

loop_
_geom_angle_atom_site_label_1
_geom_angle_atom_site_label_2
_geom_angle_atom_site_label_3
_geom_angle
O1 C1 H1B 109.5
O1 C1 H1C 109.5
H1B C1 H1C 109.5
O1 C1 H1D 109.5
H1B C1 H1D 109.5
H1C C1 H1D 109.5
O2 C2 O1 120.2(4)
O2 C2 C3 126.4(4)
O1 C2 C3 113.4(3)
C6 C3 C4 108.5(3)
C6 C3 C2 121.7(3)
C4 C3 C2 129.8(3)
C5 C4 C3 105.7(3)
C5 C4 C7 126.9(3)
C3 C4 C7 127.4(3)
N1 C5 C4 108.4(3)
N1 C5 C9 117.9(3)
C4 C5 C9 133.7(3)
N1 C6 C3 107.3(3)
N1 C6 C8 120.0(3)
C3 C6 C8 132.6(3)
C4 C7 H7A 109.5
C4 C7 H7B 109.5
H7A C7 H7B 109.5
C4 C7 H7C 109.5
H7A C7 H7C 109.5
H7B C7 H7C 109.5
C6 C8 H8A 109.5
C6 C8 H8B 109.5
H8A C8 H8B 109.5
C6 C8 H8C 109.5
H8A C8 H8C 109.5
H8B C8 H8C 109.5
O4 C9 O3 124.0(3)
O4 C9 C5 125.0(3)
O3 C9 C5 111.0(3)
O3 C10 C11 110.0(3)
O3 C10 C12 109.5(3)
C11 C10 C12 114.2(4)
O3 C10 C13 101.7(3)
C11 C10 C13 111.4(4)
C12 C10 C13 109.3(3)
C10 C11 H11A 109.5
C10 C11 H11B 109.5
H11A C11 H11B 109.5
C10 C11 H11C 109.5
H11A C11 H11C 109.5
H11B C11 H11C 109.5
C10 C12 H12A 109.5
C10 C12 H12B 109.5
H12A C12 H12B 109.5
C10 C12 H12C 109.5
H12A C12 H12C 109.5
H12B C12 H12C 109.5
C10 C13 H13A 109.5
C10 C13 H13B 109.5
H13A C13 H13B 109.5
C10 C13 H13C 109.5
H13A C13 H13C 109.5
H13B C13 H13C 109.5
C2 O1 C1 118.1(3)
C9 O3 C10 123.8(3)
C6 N1 C5 110.1(3)
C6 N1 H1A 124.9
C5 N1 H1A 124.9

loop_
_geom_bond_atom_site_label_1
_geom_bond_atom_site_label_2
_geom_bond_distance
C1 O1 1.461(5)
C1 H1B 0.9600
C1 H1C 0.9600
C1 H1D 0.9600
C2 O2 1.188(4)
C2 O1 1.334(4)
C2 C3 1.454(5)
C3 C6 1.385(5)
C3 C4 1.429(4)
C4 C5 1.383(4)
C4 C7 1.486(4)
C5 N1 1.382(4)
C5 C9 1.448(4)
C6 N1 1.354(4)
C6 C8 1.496(5)
C7 H7A 0.9600
C7 H7B 0.9600
C7 H7C 0.9600
C8 H8A 0.9600
C8 H8B 0.9600
C8 H8C 0.9600
C9 O4 1.215(4)
C9 O3 1.344(4)
C10 O3 1.470(4)
C10 C11 1.486(6)
C10 C12 1.504(6)
C10 C13 1.534(5)
C11 H11A 0.9600
C11 H11B 0.9600
C11 H11C 0.9600
C12 H12A 0.9600
C12 H12B 0.9600
C12 H12C 0.9600
C13 H13A 0.9600
C13 H13B 0.9600
C13 H13C 0.9600
N1 H1A 0.8600

loop_
_geom_hbond_atom_site_label_D
_geom_hbond_atom_site_label_H
_geom_hbond_atom_site_label_A
_geom_hbond_site_symmetry_A
_geom_hbond_distance_DH
_geom_hbond_distance_HA
_geom_hbond_distance_DA
_geom_hbond_angle_DHA
N1 H1A O4 3_757 0.86 2.14 2.974(4) 164.8

loop_
_geom_torsion_atom_site_label_1
_geom_torsion_atom_site_label_2
_geom_torsion_atom_site_label_3
_geom_torsion_atom_site_label_4
_geom_torsion
O2 C2 C3 C6 1.3(6)
O1 C2 C3 C6 -178.8(3)
O2 C2 C3 C4 -177.7(4)
O1 C2 C3 C4 2.2(5)
C6 C3 C4 C5 0.6(4)
C2 C3 C4 C5 179.7(3)
C6 C3 C4 C7 -179.6(3)
C2 C3 C4 C7 -0.6(6)
C3 C4 C5 N1 -0.2(3)
C7 C4 C5 N1 -179.9(3)
C3 C4 C5 C9 180.0(3)
C7 C4 C5 C9 0.2(6)
C4 C3 C6 N1 -0.8(4)
C2 C3 C6 N1 -180.0(3)
C4 C3 C6 C8 -179.3(4)
C2 C3 C6 C8 1.5(6)
N1 C5 C9 O4 3.7(5)
C4 C5 C9 O4 -176.5(4)
N1 C5 C9 O3 -176.4(3)
C4 C5 C9 O3 3.4(5)
O2 C2 O1 C1 0.1(6)
C3 C2 O1 C1 -179.8(3)
O4 C9 O3 C10 2.7(5)
C5 C9 O3 C10 -177.2(3)
C11 C10 O3 C9 -63.7(5)
C12 C10 O3 C9 62.6(4)
C13 C10 O3 C9 178.1(3)
C3 C6 N1 C5 0.7(4)
C8 C6 N1 C5 179.4(3)
C4 C5 N1 C6 -0.4(4)
C9 C5 N1 C6 179.5(3)

loop_
_cod_related_entry_id
_cod_related_entry_database
_cod_related_entry_code
1 ChemSpider 26515766
